data_4065130
loop_
_publ_author_name
'Nakata, Norio'
'Fukazawa, Shun'
'Kato, Nanami'
'Ishii, Akihiko'

_publ_section_title
;
 Palladium(II) Hydrido Complexes Having a Primary Silyl or Germyl Ligand:
 Synthesis, Crystal Structures, and Dynamic Behavior
;
_journal_issue 17
_journal_name_full Organometallics
_journal_page_first 4490
_journal_paper_doi 10.1021/om200576f
_journal_volume 30
_journal_year 2011
_chemical_formula_moiety 'C46 H64 P2 Pd Si, 3(C4 H8 O)'
_chemical_formula_sum 'C58 H88 O3 P2 Pd Si'
_chemical_formula_weight 1029.71
_chemical_name_common '[PtH(SiH2Trip)(dcpe)_ 3 (C4H8O)'
_chemical_name_systematic
; 
  [PtH(SiH2Trip)(dcpe)_ 3 (C4H8O)
;
_space_group_IT_number 14
_symmetry_cell_setting monoclinic
_symmetry_Int_Tables_number 14
_symmetry_space_group_name_Hall '-P 2ybc'
_symmetry_space_group_name_H-M 'P 1 21/c 1'
_atom_sites_solution_hydrogens geom
_atom_sites_solution_primary direct
_atom_sites_solution_secondary difmap
_audit_creation_method SHELXL-97
_cell_angle_alpha 90.00
_cell_angle_beta 105.3740(10)
_cell_angle_gamma 90.00
_cell_formula_units_Z 4
_cell_length_a 16.4057(7)
_cell_length_b 19.7682(9)
_cell_length_c 17.2878(7)
_cell_measurement_temperature 100(2)
_cell_volume 5406.0(4)
_computing_cell_refinement 'Bruker SMART'
_computing_data_collection 'Bruker SMART'
_computing_data_reduction 'Bruker SMART'
_computing_molecular_graphics ORTEP
_computing_publication_material CIFTAB
_computing_structure_refinement 'SHELXL-97 (Sheldrick, 1997)'
_computing_structure_solution 'SHELXS-97 (Sheldrick, 1990)'
_diffrn_ambient_temperature 100(2)
_diffrn_measured_fraction_theta_full 0.999
_diffrn_measured_fraction_theta_max 0.999
_diffrn_measurement_device_type 'CCD area detector'
_diffrn_measurement_method 'phi and omega scans'
_diffrn_radiation_monochromator graphite
_diffrn_radiation_source 'fine-focus sealed tube'
_diffrn_radiation_type MoK\a
_diffrn_radiation_wavelength 0.71073
_diffrn_reflns_av_R_equivalents 0.0447
_diffrn_reflns_av_sigmaI/netI 0.0477
_diffrn_reflns_limit_h_max 17
_diffrn_reflns_limit_h_min -19
_diffrn_reflns_limit_k_max 21
_diffrn_reflns_limit_k_min -23
_diffrn_reflns_limit_l_max 20
_diffrn_reflns_limit_l_min -14
_diffrn_reflns_number 31487
_diffrn_reflns_theta_full 25.00
_diffrn_reflns_theta_max 25.00
_diffrn_reflns_theta_min 1.60
_exptl_absorpt_coefficient_mu 0.467
_exptl_absorpt_correction_T_max 0.9207
_exptl_absorpt_correction_T_min 0.8922
_exptl_absorpt_correction_type empirical
_exptl_crystal_colour colorless
_exptl_crystal_density_diffrn 1.265
_exptl_crystal_density_meas ?
_exptl_crystal_density_method 'not measured'
_exptl_crystal_description prism
_exptl_crystal_F_000 2200
_exptl_crystal_size_max 0.25
_exptl_crystal_size_mid 0.21
_exptl_crystal_size_min 0.18
_refine_diff_density_max 1.275
_refine_diff_density_min -0.807
_refine_diff_density_rms 0.099
_refine_ls_extinction_method none
_refine_ls_goodness_of_fit_ref 1.025
_refine_ls_hydrogen_treatment mixed
_refine_ls_matrix_type full
_refine_ls_number_parameters 644
_refine_ls_number_reflns 9523
_refine_ls_number_restraints 6
_refine_ls_restrained_S_all 1.027
_refine_ls_R_factor_all 0.0770
_refine_ls_R_factor_gt 0.0690
_refine_ls_shift/su_max 0.002
_refine_ls_shift/su_mean 0.000
_refine_ls_structure_factor_coef Fsqd
_refine_ls_weighting_details 'calc w=1/[\s^2^(Fo^2^)+(0.0385P)^2^+42.5236P] where P=(Fo^2^+2Fc^2^)/3'
_refine_ls_weighting_scheme calc
_refine_ls_wR_factor_gt 0.1538
_refine_ls_wR_factor_ref 0.1583
_reflns_number_gt 8483
_reflns_number_total 9523
_reflns_threshold_expression >2sigma(I)
_cod_data_source_file om200576f_si_002.cif
_cod_data_source_block complex_2
_cod_depositor_comments
;
The following automatic conversions were performed:

'_exptl_crystal_density_meas' value 'not measured' was changed to '?'
- the value is perceived as not measured.

Automatic conversion script
Id: cif_fix_values 3008 2015-01-20 13:52:24Z robertas 
;
_cod_original_sg_symbol_H-M 'P 21/c'
_cod_database_code 4065130

loop_
_symmetry_equiv_pos_as_xyz
'x, y, z'
'-x, y+1/2, -z+1/2'
'-x, -y, -z'
'x, -y-1/2, z-1/2'

loop_
_atom_site_label
_atom_site_type_symbol
_atom_site_fract_x
_atom_site_fract_y
_atom_site_fract_z
_atom_site_U_iso_or_equiv
_atom_site_adp_type
_atom_site_occupancy
_atom_site_symmetry_multiplicity
_atom_site_calc_flag
_atom_site_refinement_flags
_atom_site_disorder_assembly
_atom_site_disorder_group
Pd1 Pd 0.18880(2) 0.16279(2) 0.14642(2) 0.01936(12) Uani 1 1 d . . .
H1 H 0.260(4) 0.116(3) 0.190(4) 0.048(19) Uiso 1 1 d . . .
Si1 Si 0.14967(8) 0.11991(7) 0.25615(8) 0.0178(3) Uani 1 1 d . . .
H2 H 0.130(4) 0.171(3) 0.300(3) 0.035(16) Uiso 1 1 d . . .
H3 H 0.081(4) 0.075(3) 0.234(3) 0.034(16) Uiso 1 1 d . . .
C1 C 0.2277(3) 0.0698(2) 0.3401(3) 0.0169(10) Uani 1 1 d . . .
C2 C 0.1941(3) 0.0515(2) 0.4130(3) 0.0192(10) Uani 1 1 d . . .
C3 C 0.1137(3) 0.0645(3) 0.4210(3) 0.0271(12) Uani 1 1 d . . .
H4 H 0.0739 0.0878 0.3797 0.033 Uiso 1 1 calc R . .
C4 C 0.0911(4) 0.0434(3) 0.4890(4) 0.0360(14) Uani 1 1 d . . .
H5 H 0.0359 0.0525 0.4941 0.043 Uiso 1 1 calc R . .
C5 C 0.1489(4) 0.0090(3) 0.5498(4) 0.0393(15) Uani 1 1 d . . .
H6 H 0.1332 -0.0054 0.5963 0.047 Uiso 1 1 calc R . .
C6 C 0.2296(4) -0.0043(3) 0.5422(3) 0.0307(13) Uani 1 1 d . . .
H7 H 0.2695 -0.0274 0.5837 0.037 Uiso 1 1 calc R . .
C7 C 0.2515(3) 0.0163(3) 0.4744(3) 0.0231(11) Uani 1 1 d . . .
C8 C 0.3129(3) 0.1066(3) 0.3773(3) 0.0191(11) Uani 1 1 d . . .
C9 C 0.3376(3) 0.1694(3) 0.3549(3) 0.0246(11) Uani 1 1 d . . .
H8 H 0.2996 0.1957 0.3152 0.030 Uiso 1 1 calc R . .
C10 C 0.4180(4) 0.1931(3) 0.3909(3) 0.0363(15) Uani 1 1 d . . .
H9 H 0.4355 0.2353 0.3744 0.044 Uiso 1 1 calc R . .
C11 C 0.4733(4) 0.1566(3) 0.4503(3) 0.0332(14) Uani 1 1 d . . .
H10 H 0.5282 0.1738 0.4745 0.040 Uiso 1 1 calc R . .
C12 C 0.4487(3) 0.0951(3) 0.4745(3) 0.0256(12) Uani 1 1 d . . .
H11 H 0.4862 0.0702 0.5159 0.031 Uiso 1 1 calc R . .
C13 C 0.3690(3) 0.0701(3) 0.4379(3) 0.0200(11) Uani 1 1 d . . .
C14 C 0.2558(3) 0.0008(3) 0.3141(3) 0.0201(11) Uani 1 1 d . . .
C15 C 0.2299(3) -0.0279(3) 0.2391(3) 0.0277(12) Uani 1 1 d . . .
H12 H 0.1917 -0.0043 0.1968 0.033 Uiso 1 1 calc R . .
C16 C 0.2595(3) -0.0918(3) 0.2249(4) 0.0327(14) Uani 1 1 d . . .
H13 H 0.2418 -0.1111 0.1728 0.039 Uiso 1 1 calc R . .
C17 C 0.3142(3) -0.1267(3) 0.2858(4) 0.0329(14) Uani 1 1 d . . .
H14 H 0.3337 -0.1703 0.2759 0.039 Uiso 1 1 calc R . .
C18 C 0.3407(3) -0.0986(3) 0.3616(3) 0.0265(12) Uani 1 1 d . . .
H15 H 0.3785 -0.1227 0.4038 0.032 Uiso 1 1 calc R . .
C19 C 0.3120(3) -0.0350(3) 0.3757(3) 0.0204(11) Uani 1 1 d . . .
C20 C 0.3347(3) 0.0021(3) 0.4546(3) 0.0227(11) Uani 1 1 d . . .
H16 H 0.3753 -0.0236 0.4979 0.027 Uiso 1 1 calc R . .
P1 P 0.07264(8) 0.22800(7) 0.08555(8) 0.0218(3) Uani 1 1 d . . .
C21 C 0.0239(3) 0.2874(3) 0.1428(3) 0.0241(11) Uani 1 1 d . . .
H17 H -0.0018 0.2589 0.1780 0.029 Uiso 1 1 calc R . .
C22 C 0.0905(3) 0.3313(3) 0.1987(3) 0.0294(12) Uani 1 1 d . . .
H18 H 0.1190 0.3598 0.1667 0.035 Uiso 1 1 calc R . .
H19 H 0.1337 0.3020 0.2341 0.035 Uiso 1 1 calc R . .
C23 C 0.0497(4) 0.3765(3) 0.2500(4) 0.0360(14) Uani 1 1 d . . .
H20 H 0.0263 0.3478 0.2859 0.043 Uiso 1 1 calc R . .
H21 H 0.0934 0.4062 0.2839 0.043 Uiso 1 1 calc R . .
C24 C -0.0209(4) 0.4200(3) 0.1982(4) 0.0381(15) Uani 1 1 d . . .
H22 H -0.0473 0.4471 0.2332 0.046 Uiso 1 1 calc R . .
H23 H 0.0032 0.4517 0.1658 0.046 Uiso 1 1 calc R . .
C25 C -0.0879(4) 0.3762(3) 0.1427(4) 0.0347(14) Uani 1 1 d . . .
H24 H -0.1309 0.4055 0.1073 0.042 Uiso 1 1 calc R . .
H25 H -0.1165 0.3482 0.1751 0.042 Uiso 1 1 calc R . .
C26 C -0.0481(3) 0.3299(3) 0.0911(3) 0.0284(12) Uani 1 1 d . . .
H26 H -0.0921 0.2995 0.0588 0.034 Uiso 1 1 calc R . .
H27 H -0.0261 0.3579 0.0537 0.034 Uiso 1 1 calc R . .
C27 C -0.0174(3) 0.1801(3) 0.0234(3) 0.0254(12) Uani 1 1 d . . .
H28 H -0.0525 0.2119 -0.0170 0.031 Uiso 1 1 calc R . .
C28 C 0.0148(3) 0.1240(3) -0.0218(3) 0.0309(13) Uani 1 1 d . . .
H29 H 0.0481 0.1444 -0.0560 0.037 Uiso 1 1 calc R . .
H30 H 0.0527 0.0937 0.0173 0.037 Uiso 1 1 calc R . .
C29 C -0.0576(4) 0.0826(3) -0.0742(4) 0.0375(15) Uani 1 1 d . . .
H31 H -0.0912 0.1115 -0.1178 0.045 Uiso 1 1 calc R . .
H32 H -0.0341 0.0447 -0.0989 0.045 Uiso 1 1 calc R . .
C30 C -0.1145(4) 0.0547(3) -0.0258(4) 0.0392(15) Uani 1 1 d . . .
H33 H -0.0828 0.0213 0.0134 0.047 Uiso 1 1 calc R . .
H34 H -0.1631 0.0311 -0.0622 0.047 Uiso 1 1 calc R . .
C31 C -0.1471(4) 0.1106(3) 0.0186(4) 0.0393(15) Uani 1 1 d . . .
H35 H -0.1819 0.0907 0.0517 0.047 Uiso 1 1 calc R . .
H36 H -0.1834 0.1418 -0.0206 0.047 Uiso 1 1 calc R . .
C32 C -0.0738(3) 0.1499(3) 0.0723(4) 0.0310(13) Uani 1 1 d . . .
H37 H -0.0398 0.1194 0.1139 0.037 Uiso 1 1 calc R . .
H38 H -0.0962 0.1867 0.0997 0.037 Uiso 1 1 calc R . .
C33 C 0.1035(3) 0.2842(3) 0.0120(3) 0.0317(13) Uani 1 1 d . . .
H39 H 0.0526 0.2946 -0.0318 0.038 Uiso 1 1 calc R . .
H40 H 0.1250 0.3273 0.0389 0.038 Uiso 1 1 calc R . .
C34 C 0.1713(4) 0.2538(3) -0.0245(3) 0.0334(14) Uani 1 1 d . . .
H41 H 0.2002 0.2909 -0.0451 0.040 Uiso 1 1 calc R . .
H42 H 0.1435 0.2246 -0.0704 0.040 Uiso 1 1 calc R . .
P2 P 0.25121(8) 0.20326(8) 0.04902(8) 0.0237(3) Uani 1 1 d . A .
C35 C 0.3389(3) 0.2633(3) 0.0873(3) 0.0274(12) Uani 1 1 d . . .
H43 H 0.3565 0.2818 0.0403 0.033 Uiso 1 1 calc R . .
C36 C 0.3113(4) 0.3222(3) 0.1308(3) 0.0295(13) Uani 1 1 d . . .
H44 H 0.2889 0.3046 0.1747 0.035 Uiso 1 1 calc R . .
H45 H 0.2653 0.3471 0.0930 0.035 Uiso 1 1 calc R . .
C37 C 0.3847(4) 0.3707(3) 0.1657(4) 0.0364(14) Uani 1 1 d . . .
H46 H 0.4018 0.3931 0.1213 0.044 Uiso 1 1 calc R . .
H47 H 0.3656 0.4061 0.1973 0.044 Uiso 1 1 calc R . .
C38 C 0.4605(4) 0.3343(3) 0.2190(4) 0.0423(16) Uani 1 1 d . . .
H48 H 0.4460 0.3173 0.2675 0.051 Uiso 1 1 calc R . .
H49 H 0.5081 0.3664 0.2363 0.051 Uiso 1 1 calc R . .
C39 C 0.4870(4) 0.2755(4) 0.1746(4) 0.0449(17) Uani 1 1 d . . .
H50 H 0.5077 0.2933 0.1297 0.054 Uiso 1 1 calc R . .
H51 H 0.5343 0.2510 0.2116 0.054 Uiso 1 1 calc R . .
C40 C 0.4149(3) 0.2267(3) 0.1419(4) 0.0344(14) Uani 1 1 d . . .
H52 H 0.3978 0.2054 0.1870 0.041 Uiso 1 1 calc R . .
H53 H 0.4340 0.1905 0.1113 0.041 Uiso 1 1 calc R . .
C41 C 0.2943(4) 0.1425(4) -0.0118(4) 0.0369(15) Uani 1 1 d . . .
H54 H 0.3421 0.1201 0.0281 0.044 Uiso 0.534(9) 1 calc PR A 1
H55 H 0.3542 0.1572 -0.0047 0.044 Uiso 0.466(9) 1 calc PR A 2
C42 C 0.2265(7) 0.0813(5) -0.0437(7) 0.031(3) Uani 0.534(9) 1 d P A 1
H56 H 0.2118 0.0602 0.0028 0.037 Uiso 0.534(9) 1 calc PR A 1
H57 H 0.1740 0.1004 -0.0792 0.037 Uiso 0.534(9) 1 calc PR A 1
C43 C 0.2619(10) 0.0259(6) -0.0905(10) 0.042(4) Uani 0.534(9) 1 d P A 1
H58 H 0.3069 0.0002 -0.0524 0.051 Uiso 0.534(9) 1 calc PR A 1
H59 H 0.2160 -0.0061 -0.1153 0.051 Uiso 0.534(9) 1 calc PR A 1
C44 C 0.2969(9) 0.0554(9) -0.1542(10) 0.038(3) Uani 0.534(9) 1 d P A 1
H60 H 0.2509 0.0769 -0.1959 0.046 Uiso 0.534(9) 1 calc PR A 1
H61 H 0.3221 0.0192 -0.1799 0.046 Uiso 0.534(9) 1 calc PR A 1
C45 C 0.3641(10) 0.1081(6) -0.1177(9) 0.049(4) Uani 0.534(9) 1 d P A 1
H62 H 0.3854 0.1285 -0.1609 0.059 Uiso 0.534(9) 1 calc PR A 1
H63 H 0.4122 0.0853 -0.0798 0.059 Uiso 0.534(9) 1 calc PR A 1
C46 C 0.3306(9) 0.1642(6) -0.0734(8) 0.043(3) Uani 0.534(9) 1 d P A 1
H64 H 0.3778 0.1954 -0.0497 0.051 Uiso 0.534(9) 1 calc PR A 1
H65 H 0.2875 0.1902 -0.1132 0.051 Uiso 0.534(9) 1 calc PR A 1
O1 O 0.5562(8) 0.0757(6) 0.1900(11) 0.192(9) Uani 1 1 d . . .
C47 C 0.5418(7) 0.0804(7) 0.2695(8) 0.115(5) Uani 1 1 d . . .
H66 H 0.5301 0.1277 0.2822 0.138 Uiso 1 1 calc R . .
H67 H 0.5913 0.0635 0.3111 0.138 Uiso 1 1 calc R . .
C48 C 0.4668(6) 0.0367(4) 0.2639(7) 0.081(3) Uani 1 1 d . . .
H68 H 0.4809 -0.0008 0.3031 0.097 Uiso 1 1 calc R . .
H69 H 0.4199 0.0633 0.2748 0.097 Uiso 1 1 calc R . .
C49 C 0.4438(13) 0.0113(6) 0.1841(8) 0.168(8) Uani 1 1 d . . .
H70 H 0.4442 -0.0388 0.1842 0.202 Uiso 1 1 calc R . .
H71 H 0.3866 0.0271 0.1551 0.202 Uiso 1 1 calc R . .
C50 C 0.5022(11) 0.0355(14) 0.1493(10) 0.195(14) Uani 1 1 d . . .
H72 H 0.5327 -0.0035 0.1342 0.234 Uiso 1 1 calc R . .
H73 H 0.4723 0.0587 0.0990 0.234 Uiso 1 1 calc R . .
O2 O 0.6072(6) 0.1688(7) 0.9485(10) 0.184(6) Uani 1 1 d . . .
C51 C 0.6201(9) 0.1775(6) 1.0364(9) 0.111(5) Uani 1 1 d . . .
H74 H 0.5646 0.1802 1.0487 0.133 Uiso 1 1 calc R . .
H75 H 0.6508 0.1379 1.0651 0.133 Uiso 1 1 calc R . .
C52 C 0.6634(9) 0.2327(7) 1.0614(6) 0.106(4) Uani 1 1 d . . .
H76 H 0.7093 0.2221 1.1099 0.127 Uiso 1 1 calc R . .
H77 H 0.6258 0.2664 1.0765 0.127 Uiso 1 1 calc R . .
C53 C 0.7001(6) 0.2620(5) 1.0009(12) 0.133(6) Uani 1 1 d . . .
H78 H 0.7615 0.2525 1.0136 0.159 Uiso 1 1 calc R . .
H79 H 0.6912 0.3115 0.9973 0.159 Uiso 1 1 calc R . .
C54 C 0.6514(8) 0.2262(7) 0.9200(6) 0.099(4) Uani 1 1 d . . .
H80 H 0.6104 0.2574 0.8851 0.119 Uiso 1 1 calc R . .
H81 H 0.6913 0.2095 0.8902 0.119 Uiso 1 1 calc R . .
O3 O 0.8999(8) 0.1739(10) 0.3366(12) 0.310(12) Uani 1 1 d D . .
C55 C 0.8390(9) 0.2268(6) 0.3164(14) 0.213(11) Uani 1 1 d D . .
H82 H 0.8491 0.2564 0.2736 0.256 Uiso 1 1 calc R . .
H83 H 0.8376 0.2546 0.3637 0.256 Uiso 1 1 calc R . .
C56 C 0.7601(7) 0.1857(8) 0.2873(9) 0.136(6) Uani 1 1 d D . .
H84 H 0.7301 0.1813 0.3297 0.163 Uiso 1 1 calc R . .
H85 H 0.7216 0.2069 0.2395 0.163 Uiso 1 1 calc R . .
C57 C 0.7895(13) 0.1189(7) 0.2670(10) 0.227(13) Uani 1 1 d D . .
H86 H 0.7828 0.0841 0.3060 0.273 Uiso 1 1 calc R . .
H87 H 0.7577 0.1046 0.2125 0.273 Uiso 1 1 calc R . .
C58 C 0.8797(15) 0.1295(11) 0.2713(14) 0.42(3) Uani 1 1 d D . .
H88 H 0.9126 0.0870 0.2824 0.504 Uiso 1 1 calc R . .
H89 H 0.8876 0.1506 0.2218 0.504 Uiso 1 1 calc R . .
C59 C 0.2515(8) 0.1518(6) -0.1036(7) 0.028(3) Uani 0.466(9) 1 d P A 2
H90 H 0.1901 0.1424 -0.1152 0.033 Uiso 0.466(9) 1 calc PR A 2
H91 H 0.2590 0.1989 -0.1199 0.033 Uiso 0.466(9) 1 calc PR A 2
C60 C 0.2931(9) 0.1022(9) -0.1503(9) 0.037(3) Uani 0.466(9) 1 d P A 2
H92 H 0.2605 0.1016 -0.2074 0.045 Uiso 0.466(9) 1 calc PR A 2
H93 H 0.3512 0.1178 -0.1477 0.045 Uiso 0.466(9) 1 calc PR A 2
C61 C 0.2968(14) 0.0321(9) -0.1168(13) 0.044(5) Uani 0.466(9) 1 d P A 2
H94 H 0.2386 0.0144 -0.1254 0.053 Uiso 0.466(9) 1 calc PR A 2
H95 H 0.3273 0.0022 -0.1456 0.053 Uiso 0.466(9) 1 calc PR A 2
C62 C 0.3402(14) 0.0313(8) -0.0298(10) 0.064(6) Uani 0.466(9) 1 d P A 2
H96 H 0.4004 0.0433 -0.0221 0.077 Uiso 0.466(9) 1 calc PR A 2
H97 H 0.3378 -0.0150 -0.0087 0.077 Uiso 0.466(9) 1 calc PR A 2
C63 C 0.3002(11) 0.0810(7) 0.0181(9) 0.051(5) Uani 0.466(9) 1 d P A 2
H98 H 0.2430 0.0647 0.0178 0.061 Uiso 0.466(9) 1 calc PR A 2
H99 H 0.3348 0.0821 0.0745 0.061 Uiso 0.466(9) 1 calc PR A 2

loop_
_atom_site_aniso_label
_atom_site_aniso_U_11
_atom_site_aniso_U_22
_atom_site_aniso_U_33
_atom_site_aniso_U_23
_atom_site_aniso_U_13
_atom_site_aniso_U_12
Pd1 0.0154(2) 0.0245(2) 0.0174(2) -0.00044(17) 0.00279(14) 0.00052(16)
Si1 0.0176(7) 0.0138(7) 0.0221(7) 0.0000(5) 0.0052(6) 0.0014(5)
C1 0.016(2) 0.016(2) 0.020(2) 0.001(2) 0.005(2) -0.0027(19)
C2 0.021(3) 0.013(2) 0.025(3) -0.002(2) 0.009(2) -0.005(2)
C3 0.028(3) 0.019(3) 0.038(3) 0.004(2) 0.016(3) 0.004(2)
C4 0.035(3) 0.030(3) 0.052(4) 0.005(3) 0.028(3) 0.000(3)
C5 0.049(4) 0.036(4) 0.045(4) 0.011(3) 0.031(3) 0.002(3)
C6 0.039(3) 0.023(3) 0.031(3) 0.008(2) 0.012(3) -0.007(3)
C7 0.024(3) 0.017(3) 0.029(3) -0.001(2) 0.008(2) -0.005(2)
C8 0.019(2) 0.023(3) 0.017(2) -0.004(2) 0.008(2) -0.002(2)
C9 0.027(3) 0.025(3) 0.020(3) 0.006(2) 0.004(2) -0.004(2)
C10 0.041(3) 0.034(3) 0.030(3) 0.002(3) 0.003(3) -0.021(3)
C11 0.032(3) 0.036(3) 0.027(3) 0.001(3) 0.000(2) -0.021(3)
C12 0.024(3) 0.030(3) 0.020(3) 0.000(2) 0.001(2) -0.006(2)
C13 0.024(3) 0.017(3) 0.020(3) -0.001(2) 0.008(2) -0.003(2)
C14 0.015(2) 0.017(3) 0.028(3) -0.005(2) 0.006(2) -0.003(2)
C15 0.019(3) 0.029(3) 0.031(3) -0.002(2) -0.001(2) 0.005(2)
C16 0.025(3) 0.028(3) 0.039(3) -0.015(3) -0.001(3) 0.006(2)
C17 0.024(3) 0.024(3) 0.046(4) -0.015(3) 0.001(3) 0.008(2)
C18 0.018(3) 0.021(3) 0.036(3) -0.001(2) -0.001(2) 0.002(2)
C19 0.015(2) 0.020(3) 0.025(3) -0.001(2) 0.002(2) -0.003(2)
C20 0.021(3) 0.021(3) 0.025(3) 0.002(2) 0.003(2) 0.002(2)
P1 0.0176(6) 0.0265(7) 0.0203(7) 0.0004(6) 0.0030(5) 0.0021(5)
C21 0.023(3) 0.024(3) 0.026(3) 0.000(2) 0.007(2) -0.002(2)
C22 0.027(3) 0.027(3) 0.031(3) 0.000(2) 0.002(2) 0.002(2)
C23 0.038(3) 0.035(3) 0.034(3) -0.014(3) 0.006(3) 0.002(3)
C24 0.037(3) 0.033(3) 0.044(4) -0.008(3) 0.009(3) 0.011(3)
C25 0.030(3) 0.033(3) 0.043(4) -0.003(3) 0.012(3) 0.007(3)
C26 0.021(3) 0.030(3) 0.032(3) -0.003(3) 0.004(2) 0.002(2)
C27 0.017(2) 0.031(3) 0.025(3) -0.005(2) 0.000(2) 0.004(2)
C28 0.024(3) 0.036(3) 0.028(3) -0.012(3) -0.001(2) 0.003(2)
C29 0.033(3) 0.041(4) 0.031(3) -0.015(3) -0.004(3) 0.006(3)
C30 0.031(3) 0.035(4) 0.042(4) -0.014(3) -0.006(3) -0.006(3)
C31 0.024(3) 0.043(4) 0.047(4) -0.012(3) 0.003(3) -0.004(3)
C32 0.025(3) 0.031(3) 0.035(3) -0.011(3) 0.005(2) -0.002(2)
C33 0.025(3) 0.040(4) 0.028(3) 0.012(3) 0.005(2) 0.003(3)
C34 0.028(3) 0.048(4) 0.024(3) 0.007(3) 0.007(2) 0.001(3)
P2 0.0186(7) 0.0323(8) 0.0201(7) -0.0001(6) 0.0052(5) 0.0000(6)
C35 0.023(3) 0.034(3) 0.026(3) 0.006(2) 0.008(2) -0.005(2)
C36 0.029(3) 0.033(3) 0.027(3) 0.002(2) 0.009(2) -0.006(2)
C37 0.036(3) 0.041(4) 0.032(3) 0.006(3) 0.009(3) -0.007(3)
C38 0.036(3) 0.045(4) 0.039(4) 0.017(3) -0.001(3) -0.017(3)
C39 0.027(3) 0.047(4) 0.056(4) 0.018(3) 0.001(3) -0.005(3)
C40 0.021(3) 0.034(3) 0.044(4) 0.007(3) 0.001(3) -0.007(2)
C41 0.023(3) 0.057(4) 0.030(3) -0.012(3) 0.007(2) 0.005(3)
C42 0.037(6) 0.027(6) 0.030(6) -0.011(5) 0.012(5) -0.007(5)
C43 0.056(9) 0.017(6) 0.062(10) -0.017(6) 0.029(8) -0.017(6)
C44 0.054(9) 0.025(10) 0.042(9) -0.005(7) 0.025(7) -0.002(7)
C45 0.075(11) 0.028(7) 0.063(9) -0.008(6) 0.052(9) -0.018(7)
C46 0.062(9) 0.027(6) 0.052(8) -0.008(6) 0.039(7) -0.014(6)
O1 0.199(13) 0.124(9) 0.35(2) 0.141(12) 0.235(16) 0.094(9)
C47 0.065(7) 0.124(11) 0.156(12) 0.049(9) 0.029(7) 0.020(7)
C48 0.105(7) 0.045(5) 0.127(9) 0.011(5) 0.091(7) 0.013(5)
C49 0.36(3) 0.061(8) 0.114(11) 0.020(7) 0.124(15) -0.030(11)
C50 0.133(15) 0.37(4) 0.114(13) 0.13(2) 0.081(12) 0.169(19)
O2 0.097(7) 0.177(12) 0.239(15) -0.108(11) -0.026(8) 0.036(7)
C51 0.157(12) 0.058(7) 0.155(12) 0.042(8) 0.107(11) 0.049(7)
C52 0.164(12) 0.105(10) 0.053(6) -0.041(6) 0.038(7) -0.014(9)
C53 0.043(5) 0.053(6) 0.31(2) -0.032(10) 0.058(9) 0.022(5)
C54 0.109(9) 0.128(11) 0.070(6) 0.029(7) 0.041(7) 0.088(9)
O3 0.115(10) 0.31(2) 0.46(3) -0.12(2) -0.006(14) 0.048(12)
C55 0.143(15) 0.072(10) 0.35(3) -0.015(14) -0.057(17) 0.006(10)
C56 0.063(7) 0.186(15) 0.159(13) -0.093(12) 0.029(8) -0.029(8)
C57 0.45(4) 0.096(13) 0.107(12) 0.002(10) 0.019(18) -0.093(18)
C58 0.59(7) 0.43(6) 0.41(5) -0.08(4) 0.45(6) -0.16(5)
C59 0.046(8) 0.014(6) 0.027(6) 0.000(5) 0.015(6) 0.007(5)
C60 0.038(9) 0.035(10) 0.041(8) 0.000(7) 0.014(7) -0.002(7)
C61 0.070(13) 0.015(9) 0.058(13) -0.007(8) 0.036(11) -0.003(8)
C62 0.109(16) 0.041(9) 0.053(10) 0.013(8) 0.039(11) 0.041(10)
C63 0.081(12) 0.039(9) 0.047(9) 0.019(7) 0.043(9) 0.030(8)

loop_
_atom_type_symbol
_atom_type_description
_atom_type_scat_dispersion_real
_atom_type_scat_dispersion_imag
_atom_type_scat_source
C C 0.0033 0.0016 'International Tables Vol C Tables 4.2.6.8 and 6.1.1.4'
H H 0.0000 0.0000 'International Tables Vol C Tables 4.2.6.8 and 6.1.1.4'
O O 0.0106 0.0060 'International Tables Vol C Tables 4.2.6.8 and 6.1.1.4'
Si Si 0.0817 0.0704 'International Tables Vol C Tables 4.2.6.8 and 6.1.1.4'
P P 0.1023 0.0942 'International Tables Vol C Tables 4.2.6.8 and 6.1.1.4'
Pd Pd -0.9988 1.0072 'International Tables Vol C Tables 4.2.6.8 and 6.1.1.4'

loop_
_geom_angle_atom_site_label_1
_geom_angle_atom_site_label_2
_geom_angle_atom_site_label_3
_geom_angle
P1 Pd1 Si1 101.70(5)
P1 Pd1 P2 86.95(5)
Si1 Pd1 P2 170.44(5)
P1 Pd1 H1 175(2)
Si1 Pd1 H1 74(2)
P2 Pd1 H1 98(2)
C1 Si1 Pd1 121.96(15)
C1 Si1 H2 100(2)
Pd1 Si1 H2 110(3)
C1 Si1 H3 102(2)
Pd1 Si1 H3 112(2)
H2 Si1 H3 110(3)
C14 C1 C2 103.2(4)
C14 C1 C8 103.3(4)
C2 C1 C8 104.3(4)
C14 C1 Si1 115.0(3)
C2 C1 Si1 115.0(3)
C8 C1 Si1 114.5(3)
C3 C2 C7 118.8(5)
C3 C2 C1 126.3(5)
C7 C2 C1 114.8(4)
C2 C3 C4 120.2(5)
C2 C3 H4 119.9
C4 C3 H4 119.9
C3 C4 C5 120.4(5)
C3 C4 H5 119.8
C5 C4 H5 119.8
C6 C5 C4 119.7(5)
C6 C5 H6 120.1
C4 C5 H6 120.1
C7 C6 C5 119.6(6)
C7 C6 H7 120.2
C5 C6 H7 120.2
C6 C7 C2 121.2(5)
C6 C7 C20 126.2(5)
C2 C7 C20 112.6(4)
C9 C8 C13 119.1(5)
C9 C8 C1 126.7(4)
C13 C8 C1 114.2(4)
C10 C9 C8 119.3(5)
C10 C9 H8 120.3
C8 C9 H8 120.3
C11 C10 C9 121.2(5)
C11 C10 H9 119.4
C9 C10 H9 119.4
C10 C11 C12 120.0(5)
C10 C11 H10 120.0
C12 C11 H10 120.0
C11 C12 C13 119.5(5)
C11 C12 H11 120.2
C13 C12 H11 120.2
C12 C13 C8 120.8(5)
C12 C13 C20 125.8(5)
C8 C13 C20 113.4(4)
C15 C14 C19 119.0(5)
C15 C14 C1 126.7(5)
C19 C14 C1 114.3(4)
C14 C15 C16 120.2(5)
C14 C15 H12 119.9
C16 C15 H12 119.9
C17 C16 C15 120.4(5)
C17 C16 H13 119.8
C15 C16 H13 119.8
C16 C17 C18 120.1(5)
C16 C17 H14 120.0
C18 C17 H14 120.0
C17 C18 C19 119.7(5)
C17 C18 H15 120.2
C19 C18 H15 120.2
C18 C19 C14 120.7(5)
C18 C19 C20 126.0(5)
C14 C19 C20 113.3(4)
C19 C20 C13 106.0(4)
C19 C20 C7 105.9(4)
C13 C20 C7 106.3(4)
C19 C20 H16 112.7
C13 C20 H16 112.7
C7 C20 H16 112.7
C27 P1 C21 104.1(2)
C27 P1 C33 103.3(3)
C21 P1 C33 102.8(3)
C27 P1 Pd1 114.62(18)
C21 P1 Pd1 122.18(17)
C33 P1 Pd1 107.69(18)
C22 C21 C26 111.8(5)
C22 C21 P1 111.2(4)
C26 C21 P1 114.4(4)
C22 C21 H17 106.3
C26 C21 H17 106.3
P1 C21 H17 106.3
C21 C22 C23 110.4(5)
C21 C22 H18 109.6
C23 C22 H18 109.6
C21 C22 H19 109.6
C23 C22 H19 109.6
H18 C22 H19 108.1
C24 C23 C22 111.7(5)
C24 C23 H20 109.3
C22 C23 H20 109.3
C24 C23 H21 109.3
C22 C23 H21 109.3
H20 C23 H21 107.9
C25 C24 C23 110.9(5)
C25 C24 H22 109.5
C23 C24 H22 109.5
C25 C24 H23 109.5
C23 C24 H23 109.5
H22 C24 H23 108.0
C24 C25 C26 111.0(5)
C24 C25 H24 109.4
C26 C25 H24 109.4
C24 C25 H25 109.4
C26 C25 H25 109.4
H24 C25 H25 108.0
C21 C26 C25 111.6(5)
C21 C26 H26 109.3
C25 C26 H26 109.3
C21 C26 H27 109.3
C25 C26 H27 109.3
H26 C26 H27 108.0
C28 C27 C32 109.9(5)
C28 C27 P1 109.8(3)
C32 C27 P1 112.8(4)
C28 C27 H28 108.1
C32 C27 H28 108.1
P1 C27 H28 108.1
C29 C28 C27 111.8(4)
C29 C28 H29 109.2
C27 C28 H29 109.2
C29 C28 H30 109.2
C27 C28 H30 109.2
H29 C28 H30 107.9
C30 C29 C28 111.4(5)
C30 C29 H31 109.3
C28 C29 H31 109.3
C30 C29 H32 109.3
C28 C29 H32 109.3
H31 C29 H32 108.0
C29 C30 C31 111.4(5)
C29 C30 H33 109.4
C31 C30 H33 109.4
C29 C30 H34 109.4
C31 C30 H34 109.4
H33 C30 H34 108.0
C30 C31 C32 110.6(5)
C30 C31 H35 109.5
C32 C31 H35 109.5
C30 C31 H36 109.5
C32 C31 H36 109.5
H35 C31 H36 108.1
C31 C32 C27 111.0(5)
C31 C32 H37 109.4
C27 C32 H37 109.4
C31 C32 H38 109.4
C27 C32 H38 109.4
H37 C32 H38 108.0
C34 C33 P1 113.9(4)
C34 C33 H39 108.8
P1 C33 H39 108.8
C34 C33 H40 108.8
P1 C33 H40 108.8
H39 C33 H40 107.7
C33 C34 P2 112.6(4)
C33 C34 H41 109.1
P2 C34 H41 109.1
C33 C34 H42 109.1
P2 C34 H42 109.1
H41 C34 H42 107.8
C35 P2 C41 103.9(3)
C35 P2 C34 103.9(3)
C41 P2 C34 105.5(3)
C35 P2 Pd1 114.30(18)
C41 P2 Pd1 119.6(2)
C34 P2 Pd1 108.26(18)
C36 C35 C40 110.9(5)
C36 C35 P2 111.3(4)
C40 C35 P2 110.2(4)
C36 C35 H43 108.1
C40 C35 H43 108.1
P2 C35 H43 108.1
C35 C36 C37 111.6(5)
C35 C36 H44 109.3
C37 C36 H44 109.3
C35 C36 H45 109.3
C37 C36 H45 109.3
H44 C36 H45 108.0
C38 C37 C36 112.0(5)
C38 C37 H46 109.2
C36 C37 H46 109.2
C38 C37 H47 109.2
C36 C37 H47 109.2
H46 C37 H47 107.9
C37 C38 C39 110.8(5)
C37 C38 H48 109.5
C39 C38 H48 109.5
C37 C38 H49 109.5
C39 C38 H49 109.5
H48 C38 H49 108.1
C40 C39 C38 112.0(5)
C40 C39 H50 109.2
C38 C39 H50 109.2
C40 C39 H51 109.2
C38 C39 H51 109.2
H50 C39 H51 107.9
C39 C40 C35 110.9(5)
C39 C40 H52 109.5
C35 C40 H52 109.5
C39 C40 H53 109.5
C35 C40 H53 109.5
H52 C40 H53 108.1
C63 C41 C46 124.9(9)
C63 C41 C59 118.1(10)
C46 C41 C59 50.8(7)
C63 C41 C42 54.6(9)
C46 C41 C42 110.7(7)
C59 C41 C42 70.3(6)
C63 C41 P2 112.1(7)
C46 C41 P2 122.0(7)
C59 C41 P2 111.2(5)
C42 C41 P2 110.0(5)
C63 C41 H54 50.0
C46 C41 H54 104.1
C59 C41 H54 144.0
C42 C41 H54 104.1
P2 C41 H54 104.1
C63 C41 H55 104.7
C46 C41 H55 53.9
C59 C41 H55 104.7
C42 C41 H55 144.4
P2 C41 H55 104.7
H54 C41 H55 58.6
C43 C42 C41 112.3(9)
C43 C42 H56 109.1
C41 C42 H56 109.1
C43 C42 H57 109.1
C41 C42 H57 109.1
H56 C42 H57 107.9
C44 C43 C42 112.2(11)
C44 C43 H58 109.2
C42 C43 H58 109.2
C44 C43 H59 109.2
C42 C43 H59 109.2
H58 C43 H59 107.9
C43 C44 C45 109.8(12)
C43 C44 H60 109.7
C45 C44 H60 109.7
C43 C44 H61 109.7
C45 C44 H61 109.7
H60 C44 H61 108.2
C44 C45 C46 112.7(12)
C44 C45 H62 109.1
C46 C45 H62 109.1
C44 C45 H63 109.1
C46 C45 H63 109.1
H62 C45 H63 107.8
C41 C46 C45 115.8(10)
C41 C46 H64 108.3
C45 C46 H64 108.3
C41 C46 H65 108.3
C45 C46 H65 108.3
H64 C46 H65 107.4
C50 O1 C47 107.5(12)
O1 C47 C48 104.0(12)
O1 C47 H66 111.0
C48 C47 H66 111.0
O1 C47 H67 111.0
C48 C47 H67 111.0
H66 C47 H67 109.0
C49 C48 C47 105.6(10)
C49 C48 H68 110.6
C47 C48 H68 110.6
C49 C48 H69 110.6
C47 C48 H69 110.6
H68 C48 H69 108.7
C50 C49 C48 105.7(16)
C50 C49 H70 110.6
C48 C49 H70 110.6
C50 C49 H71 110.6
C48 C49 H71 110.6
H70 C49 H71 108.7
O1 C50 C49 116.9(19)
O1 C50 H72 108.1
C49 C50 H72 108.1
O1 C50 H73 108.1
C49 C50 H73 108.1
H72 C50 H73 107.3
C51 O2 C54 107.3(9)
C52 C51 O2 110.5(10)
C52 C51 H74 109.5
O2 C51 H74 109.5
C52 C51 H75 109.5
O2 C51 H75 109.5
H74 C51 H75 108.1
C51 C52 C53 112.7(10)
C51 C52 H76 109.1
C53 C52 H76 109.1
C51 C52 H77 109.1
C53 C52 H77 109.1
H76 C52 H77 107.8
C52 C53 C54 104.5(9)
C52 C53 H78 110.9
C54 C53 H78 110.9
C52 C53 H79 110.9
C54 C53 H79 110.9
H78 C53 H79 108.9
O2 C54 C53 102.8(9)
O2 C54 H80 111.2
C53 C54 H80 111.2
O2 C54 H81 111.2
C53 C54 H81 111.2
H80 C54 H81 109.1
C58 O3 C55 105.2(9)
O3 C55 C56 99.9(10)
O3 C55 H82 111.8
C56 C55 H82 111.8
O3 C55 H83 111.8
C56 C55 H83 111.8
H82 C55 H83 109.5
C57 C56 C55 104.9(12)
C57 C56 H84 110.8
C55 C56 H84 110.8
C57 C56 H85 110.8
C55 C56 H85 110.8
H84 C56 H85 108.8
C58 C57 C56 104.3(13)
C58 C57 H86 110.9
C56 C57 H86 110.9
C58 C57 H87 110.9
C56 C57 H87 110.9
H86 C57 H87 108.9
O3 C58 C57 98.6(13)
O3 C58 H88 112.1
C57 C58 H88 112.1
O3 C58 H89 112.1
C57 C58 H89 112.1
H88 C58 H89 109.7
C60 C59 C41 108.3(9)
C60 C59 H90 110.0
C41 C59 H90 110.0
C60 C59 H91 110.0
C41 C59 H91 110.0
H90 C59 H91 108.4
C61 C60 C59 111.3(12)
C61 C60 H92 109.4
C59 C60 H92 109.4
C61 C60 H93 109.4
C59 C60 H93 109.4
H92 C60 H93 108.0
C62 C61 C60 111.2(14)
C62 C61 H94 109.4
C60 C61 H94 109.4
C62 C61 H95 109.4
C60 C61 H95 109.4
H94 C61 H95 108.0
C61 C62 C63 112.3(14)
C61 C62 H96 109.1
C63 C62 H96 109.1
C61 C62 H97 109.1
C63 C62 H97 109.1
H96 C62 H97 107.9
C41 C63 C62 112.1(11)
C41 C63 H98 109.2
C62 C63 H98 109.2
C41 C63 H99 109.2
C62 C63 H99 109.2
H98 C63 H99 107.9

loop_
_geom_bond_atom_site_label_1
_geom_bond_atom_site_label_2
_geom_bond_distance
Pd1 P1 2.3102(14)
Pd1 Si1 2.3184(14)
Pd1 P2 2.3319(14)
Pd1 H1 1.52(6)
Si1 C1 1.935(5)
Si1 H2 1.34(6)
Si1 H3 1.40(6)
C1 C14 1.544(7)
C1 C2 1.546(7)
C1 C8 1.555(7)
C2 C3 1.386(7)
C2 C7 1.402(7)
C3 C4 1.388(8)
C3 H4 0.9500
C4 C5 1.392(9)
C4 H5 0.9500
C5 C6 1.390(8)
C5 H6 0.9500
C6 C7 1.376(7)
C6 H7 0.9500
C7 C20 1.518(7)
C8 C9 1.393(7)
C8 C13 1.398(7)
C9 C10 1.383(8)
C9 H8 0.9500
C10 C11 1.379(8)
C10 H9 0.9500
C11 C12 1.380(8)
C11 H10 0.9500
C12 C13 1.384(7)
C12 H11 0.9500
C13 C20 1.514(7)
C14 C15 1.376(7)
C14 C19 1.401(7)
C15 C16 1.398(8)
C15 H12 0.9500
C16 C17 1.375(8)
C16 H13 0.9500
C17 C18 1.383(8)
C17 H14 0.9500
C18 C19 1.386(7)
C18 H15 0.9500
C19 C20 1.506(7)
C20 H16 1.0000
P1 C27 1.841(5)
P1 C21 1.849(5)
P1 C33 1.856(6)
C21 C22 1.524(7)
C21 C26 1.529(7)
C21 H17 1.0000
C22 C23 1.532(8)
C22 H18 0.9900
C22 H19 0.9900
C23 C24 1.527(8)
C23 H20 0.9900
C23 H21 0.9900
C24 C25 1.523(8)
C24 H22 0.9900
C24 H23 0.9900
C25 C26 1.538(8)
C25 H24 0.9900
C25 H25 0.9900
C26 H26 0.9900
C26 H27 0.9900
C27 C28 1.530(7)
C27 C32 1.530(8)
C27 H28 1.0000
C28 C29 1.526(8)
C28 H29 0.9900
C28 H30 0.9900
C29 C30 1.514(9)
C29 H31 0.9900
C29 H32 0.9900
C30 C31 1.522(9)
C30 H33 0.9900
C30 H34 0.9900
C31 C32 1.523(8)
C31 H35 0.9900
C31 H36 0.9900
C32 H37 0.9900
C32 H38 0.9900
C33 C34 1.539(8)
C33 H39 0.9900
C33 H40 0.9900
C34 P2 1.857(6)
C34 H41 0.9900
C34 H42 0.9900
P2 C35 1.847(6)
P2 C41 1.855(6)
C35 C36 1.518(8)
C35 C40 1.532(8)
C35 H43 1.0000
C36 C37 1.533(8)
C36 H44 0.9900
C36 H45 0.9900
C37 C38 1.517(8)
C37 H46 0.9900
C37 H47 0.9900
C38 C39 1.518(10)
C38 H48 0.9900
C38 H49 0.9900
C39 C40 1.517(8)
C39 H50 0.9900
C39 H51 0.9900
C40 H52 0.9900
C40 H53 0.9900
C41 C63 1.315(15)
C41 C46 1.417(12)
C41 C59 1.567(13)
C41 C42 1.639(12)
C41 H54 1.0000
C41 H55 1.0000
C42 C43 1.563(17)
C42 H56 0.9900
C42 H57 0.9900
C43 C44 1.490(19)
C43 H58 0.9900
C43 H59 0.9900
C44 C45 1.53(2)
C44 H60 0.9900
C44 H61 0.9900
C45 C46 1.530(16)
C45 H62 0.9900
C45 H63 0.9900
C46 H64 0.9900
C46 H65 0.9900
O1 C50 1.26(3)
O1 C47 1.457(19)
C47 C48 1.485(14)
C47 H66 0.9900
C47 H67 0.9900
C48 C49 1.422(16)
C48 H68 0.9900
C48 H69 0.9900
C49 C50 1.35(2)
C49 H70 0.9900
C49 H71 0.9900
C50 H72 0.9900
C50 H73 0.9900
O2 C51 1.488(17)
O2 C54 1.500(17)
C51 C52 1.310(16)
C51 H74 0.9900
C51 H75 0.9900
C52 C53 1.457(17)
C52 H76 0.9900
C52 H77 0.9900
C53 C54 1.582(17)
C53 H78 0.9900
C53 H79 0.9900
C54 H80 0.9900
C54 H81 0.9900
O3 C58 1.399(10)
O3 C55 1.426(9)
C55 C56 1.497(9)
C55 H82 0.9900
C55 H83 0.9900
C56 C57 1.481(9)
C56 H84 0.9900
C56 H85 0.9900
C57 C58 1.477(10)
C57 H86 0.9900
C57 H87 0.9900
C58 H88 0.9900
C58 H89 0.9900
C59 C60 1.542(19)
C59 H90 0.9900
C59 H91 0.9900
C60 C61 1.50(2)
C60 H92 0.9900
C60 H93 0.9900
C61 C62 1.48(3)
C61 H94 0.9900
C61 H95 0.9900
C62 C63 1.539(19)
C62 H96 0.9900
C62 H97 0.9900
C63 H98 0.9900
C63 H99 0.9900
